data_7110063
loop_
_publ_author_name
'Andrew D. Burrows'
'Monika Jurcic'
'Luke L. Keenan'
'Rebecca A. Lane'
'Mary F. Mahon'
'Mark R. Warren'
'Harriott Nowell'
'Michael Paradowski'
'John Spencer'

_publ_section_title
;
 Incorporation by coordination and release of the iron chelator drug
 deferiprone from zinc-based metal-organic frameworks
;
_journal_name_full Chem.Commun.
_journal_page_first 11260
_journal_paper_doi 10.1039/c3cc45689g
_journal_volume 49
_journal_year 2013
_chemical_formula_sum 'C18 H19 N2 O7 Zn1.5'
_chemical_formula_weight 473.41
_chemical_name_systematic
; 
 ? 
;
_space_group_IT_number 14
_symmetry_cell_setting monoclinic
_symmetry_space_group_name_Hall '-P 2yn'
_symmetry_space_group_name_H-M 'P 1 21/n 1'
_atom_sites_solution_hydrogens geom
_atom_sites_solution_primary direct
_atom_sites_solution_secondary difmap
_audit_creation_method SHELXL-97
_cell_angle_alpha 90.00
_cell_angle_beta 111.3540(10)
_cell_angle_gamma 90.00
_cell_formula_units_Z 4
_cell_length_a 9.7750(1)
_cell_length_b 18.9580(2)
_cell_length_c 11.4690(1)
_cell_measurement_reflns_used 23681
_cell_measurement_temperature 150(2)
_cell_measurement_theta_max 27.485
_cell_measurement_theta_min 2.910
_cell_volume 1979.46(4)
_computing_cell_refinement 'HKL Scalepack (Otwinowski & Minor 1997)'
_computing_data_collection 'Collect (Bruker AXS BV, 1997-2004)'
_computing_data_reduction 'Denzo & Scalepack (Otwinowski & Minor, 1997)'
_computing_molecular_graphics 'ORTEX (P.McArdle, 1995)'
_computing_publication_material 'SHELXL-97/2 (Sheldrick,1997)'
_computing_structure_refinement 'SHELXL-97 (Sheldrick, 1997)'
_computing_structure_solution 'SHELXS-97 (Sheldrick, 1990)'
_diffrn_ambient_temperature 150(2)
_diffrn_measured_fraction_theta_full 0.998
_diffrn_measured_fraction_theta_max 0.998
_diffrn_measurement_device_type '95mm CCD camera on \k-goniostat'
_diffrn_measurement_method CCD
_diffrn_radiation_monochromator graphite
_diffrn_radiation_source 'fine-focus sealed tube'
_diffrn_radiation_type MoK\a
_diffrn_radiation_wavelength 0.71073
_diffrn_reflns_av_R_equivalents 0.0384
_diffrn_reflns_av_sigmaI/netI 0.0227
_diffrn_reflns_limit_h_max 12
_diffrn_reflns_limit_h_min -12
_diffrn_reflns_limit_k_max 24
_diffrn_reflns_limit_k_min -24
_diffrn_reflns_limit_l_max 14
_diffrn_reflns_limit_l_min -14
_diffrn_reflns_number 36699
_diffrn_reflns_theta_full 27.48
_diffrn_reflns_theta_max 27.48
_diffrn_reflns_theta_min 3.59
_exptl_absorpt_coefficient_mu 1.874
_exptl_absorpt_correction_T_max 0.693
_exptl_absorpt_correction_T_min 0.576
_exptl_absorpt_correction_type multi-scan
_exptl_absorpt_process_details
;
multi-scan from symmetry-related measurements 
 Sortav (Blessing 1995)
;
_exptl_crystal_colour colorless
_exptl_crystal_density_diffrn 1.589
_exptl_crystal_density_method 'not measured'
_exptl_crystal_description tabloid
_exptl_crystal_F_000 968
_exptl_crystal_size_max 0.3
_exptl_crystal_size_mid 0.25
_exptl_crystal_size_min 0.2
_refine_diff_density_max 0.575
_refine_diff_density_min -0.621
_refine_diff_density_rms 0.080
_refine_ls_extinction_coef 0.0043(4)
_refine_ls_extinction_expression Fc^*^=kFc[1+0.001xFc^2^\l^3^/sin(2\q)]^-1/4^
_refine_ls_extinction_method SHELXL
_refine_ls_goodness_of_fit_ref 1.054
_refine_ls_hydrogen_treatment constr
_refine_ls_matrix_type full
_refine_ls_number_parameters 264
_refine_ls_number_reflns 4533
_refine_ls_number_restraints 0
_refine_ls_restrained_S_all 1.054
_refine_ls_R_factor_all 0.0288
_refine_ls_R_factor_gt 0.0248
_refine_ls_shift/su_max 0.002
_refine_ls_shift/su_mean 0.000
_refine_ls_structure_factor_coef Fsqd
_refine_ls_weighting_details 'calc w=1/[\s^2^(Fo^2^)+(0.0267P)^2^+1.2008P] where P=(Fo^2^+2Fc^2^)/3'
_refine_ls_weighting_scheme calc
_refine_ls_wR_factor_gt 0.0593
_refine_ls_wR_factor_ref 0.0618
_reflns_number_gt 4079
_reflns_number_total 4533
_reflns_threshold_expression >2sigma(I)
_cod_data_source_file c3cc45689g.txt
_cod_data_source_block cmpd1_k12mfm1
_cod_original_cell_volume 1979.46(3)
_cod_original_sg_symbol_H-M P21/n
_cod_original_formula_sum 'C18 H19 N2 O7 Zn1.50'
_cod_database_code 7110063

loop_
_symmetry_equiv_pos_as_xyz
'x, y, z'
'-x+1/2, y+1/2, -z+1/2'
'-x, -y, -z'
'x-1/2, -y-1/2, z-1/2'

loop_
_atom_site_label
_atom_site_type_symbol
_atom_site_fract_x
_atom_site_fract_y
_atom_site_fract_z
_atom_site_U_iso_or_equiv
_atom_site_adp_type
_atom_site_occupancy
_atom_site_symmetry_multiplicity
_atom_site_calc_flag
_atom_site_refinement_flags
Zn1 Zn 0.0000 0.0000 0.5000 0.01063(7) Uani 1 2 d S
Zn2 Zn 0.364991(18) -0.005567(8) 0.546540(15) 0.01086(7) Uani 1 1 d .
O1 O 0.36148(12) 0.07760(6) 0.65014(10) 0.0194(2) Uani 1 1 d .
O2 O 0.13669(12) 0.05859(6) 0.65517(10) 0.0183(2) Uani 1 1 d .
O3 O 0.16235(12) 0.39950(5) 0.89576(11) 0.0195(2) Uani 1 1 d .
O4 O 0.40361(12) 0.40315(5) 0.92753(11) 0.0199(2) Uani 1 1 d .
O5 O 0.40641(11) 0.00979(5) 0.38635(10) 0.0149(2) Uani 1 1 d .
O6 O 0.15512(11) 0.01280(5) 0.41942(10) 0.0144(2) Uani 1 1 d .
O7 O -0.18857(18) 0.13998(8) -0.15288(14) 0.0505(4) Uani 1 1 d .
N1 N 0.16225(14) 0.06785(7) 0.07934(11) 0.0185(3) Uani 1 1 d .
N2 N -0.32485(17) 0.21428(8) -0.30525(14) 0.0279(3) Uani 1 1 d .
C1 C 0.24942(16) 0.09492(7) 0.67498(13) 0.0146(3) Uani 1 1 d .
C2 C 0.25741(17) 0.16627(8) 0.73526(14) 0.0156(3) Uani 1 1 d .
C3 C 0.39257(17) 0.19526(8) 0.80759(16) 0.0212(3) Uani 1 1 d .
H3 H 0.4802 0.1694 0.8209 0.025 Uiso 1 1 calc R
C4 C 0.40009(17) 0.26172(8) 0.86040(16) 0.0214(3) Uani 1 1 d .
H4 H 0.4927 0.2811 0.9099 0.026 Uiso 1 1 calc R
C5 C 0.27176(17) 0.30006(8) 0.84077(14) 0.0167(3) Uani 1 1 d .
C6 C 0.13642(17) 0.27034(8) 0.77029(15) 0.0195(3) Uani 1 1 d .
H6 H 0.0487 0.2959 0.7580 0.023 Uiso 1 1 calc R
C7 C 0.12848(17) 0.20365(8) 0.71786(14) 0.0180(3) Uani 1 1 d .
H7 H 0.0358 0.1836 0.6704 0.022 Uiso 1 1 calc R
C8 C 0.28135(16) 0.37369(8) 0.89317(13) 0.0155(3) Uani 1 1 d .
C9 C 0.28873(16) 0.02960(7) 0.28915(13) 0.0138(3) Uani 1 1 d .
C10 C 0.15200(16) 0.03157(7) 0.30963(13) 0.0138(3) Uani 1 1 d .
C11 C 0.02554(16) 0.05347(8) 0.21095(14) 0.0180(3) Uani 1 1 d .
H11 H -0.0661 0.0555 0.2221 0.022 Uiso 1 1 calc R
C12 C 0.03413(17) 0.07199(8) 0.09859(14) 0.0200(3) Uani 1 1 d .
H12 H -0.0516 0.0880 0.0329 0.024 Uiso 1 1 calc R
C13 C 0.28995(16) 0.04528(8) 0.17158(13) 0.0160(3) Uani 1 1 d .
C14 C 0.1643(2) 0.09194(10) -0.04244(15) 0.0262(4) Uani 1 1 d .
H14A H 0.0653 0.1068 -0.0962 0.039 Uiso 1 1 calc R
H14B H 0.1967 0.0532 -0.0828 0.039 Uiso 1 1 calc R
H14C H 0.2321 0.1318 -0.0292 0.039 Uiso 1 1 calc R
C15 C 0.42422(18) 0.03724(10) 0.13877(15) 0.0257(4) Uani 1 1 d .
H15A H 0.3993 0.0105 0.0606 0.039 Uiso 1 1 calc R
H15B H 0.5002 0.0119 0.2061 0.039 Uiso 1 1 calc R
H15C H 0.4610 0.0840 0.1281 0.039 Uiso 1 1 calc R
C16 C -0.2822(2) 0.15093(10) -0.25605(18) 0.0317(4) Uani 1 1 d .
H16 H -0.3280 0.1111 -0.3048 0.038 Uiso 1 1 calc R
C17 C -0.2646(3) 0.27725(11) -0.2341(2) 0.0513(6) Uani 1 1 d .
H17A H -0.1903 0.2641 -0.1532 0.077 Uiso 1 1 calc R
H17B H -0.3434 0.3038 -0.2202 0.077 Uiso 1 1 calc R
H17C H -0.2194 0.3066 -0.2805 0.077 Uiso 1 1 calc R
C18 C -0.4440(2) 0.22264(12) -0.42564(18) 0.0404(5) Uani 1 1 d .
H18A H -0.4776 0.1761 -0.4619 0.061 Uiso 1 1 calc R
H18B H -0.4091 0.2496 -0.4822 0.061 Uiso 1 1 calc R
H18C H -0.5257 0.2478 -0.4139 0.061 Uiso 1 1 calc R

loop_
_atom_site_aniso_label
_atom_site_aniso_U_11
_atom_site_aniso_U_22
_atom_site_aniso_U_33
_atom_site_aniso_U_23
_atom_site_aniso_U_13
_atom_site_aniso_U_12
Zn1 0.00959(12) 0.00985(12) 0.01416(13) 0.00047(8) 0.00636(10) -0.00004(8)
Zn2 0.01042(10) 0.01072(10) 0.01320(10) 0.00029(6) 0.00640(7) 0.00013(6)
O1 0.0165(5) 0.0169(5) 0.0268(6) -0.0083(4) 0.0103(4) -0.0010(4)
O2 0.0205(6) 0.0173(5) 0.0200(5) -0.0057(4) 0.0108(4) -0.0062(4)
O3 0.0174(5) 0.0139(5) 0.0284(6) -0.0059(4) 0.0100(5) 0.0009(4)
O4 0.0201(6) 0.0135(5) 0.0296(6) -0.0068(4) 0.0132(5) -0.0039(4)
O5 0.0110(5) 0.0213(5) 0.0131(5) 0.0025(4) 0.0055(4) 0.0017(4)
O6 0.0119(5) 0.0190(5) 0.0136(5) 0.0027(4) 0.0063(4) 0.0003(4)
O7 0.0477(9) 0.0408(9) 0.0441(9) 0.0107(7) -0.0058(7) 0.0134(7)
N1 0.0203(7) 0.0220(7) 0.0132(6) 0.0022(5) 0.0060(5) -0.0011(5)
N2 0.0266(8) 0.0236(7) 0.0309(8) 0.0038(6) 0.0075(6) 0.0021(6)
C1 0.0157(7) 0.0141(7) 0.0141(7) -0.0011(5) 0.0055(6) -0.0002(5)
C2 0.0188(7) 0.0135(7) 0.0173(7) -0.0013(5) 0.0098(6) -0.0014(5)
C3 0.0155(7) 0.0190(8) 0.0309(9) -0.0062(6) 0.0105(7) 0.0005(6)
C4 0.0156(7) 0.0204(8) 0.0288(8) -0.0083(6) 0.0089(6) -0.0035(6)
C5 0.0186(7) 0.0143(7) 0.0193(7) -0.0023(6) 0.0096(6) -0.0013(6)
C6 0.0174(7) 0.0171(7) 0.0246(8) -0.0026(6) 0.0082(6) 0.0016(6)
C7 0.0155(7) 0.0175(7) 0.0206(7) -0.0034(6) 0.0061(6) -0.0015(6)
C8 0.0193(7) 0.0127(7) 0.0161(7) -0.0010(5) 0.0084(6) -0.0010(6)
C9 0.0136(7) 0.0127(7) 0.0153(7) -0.0008(5) 0.0056(6) -0.0002(5)
C10 0.0154(7) 0.0118(7) 0.0159(7) -0.0009(5) 0.0077(6) -0.0007(5)
C11 0.0129(7) 0.0217(8) 0.0192(7) 0.0013(6) 0.0058(6) 0.0011(6)
C12 0.0166(7) 0.0232(8) 0.0178(7) 0.0031(6) 0.0036(6) 0.0016(6)
C13 0.0150(7) 0.0177(7) 0.0158(7) 0.0004(6) 0.0063(6) -0.0008(6)
C14 0.0278(9) 0.0363(10) 0.0148(8) 0.0064(7) 0.0081(7) -0.0013(7)
C15 0.0202(8) 0.0431(10) 0.0176(8) 0.0034(7) 0.0113(6) 0.0017(7)
C16 0.0312(10) 0.0249(9) 0.0367(10) 0.0021(7) 0.0095(8) 0.0046(7)
C17 0.0413(13) 0.0264(10) 0.0698(16) 0.0004(10) 0.0005(11) -0.0040(9)
C18 0.0442(12) 0.0433(12) 0.0280(10) 0.0082(8) 0.0062(9) 0.0099(9)

loop_
_atom_type_symbol
_atom_type_description
_atom_type_scat_dispersion_real
_atom_type_scat_dispersion_imag
_atom_type_scat_source
C C 0.0033 0.0016 'International Tables Vol C Tables 4.2.6.8 and 6.1.1.4'
H H 0.0000 0.0000 'International Tables Vol C Tables 4.2.6.8 and 6.1.1.4'
N N 0.0061 0.0033 'International Tables Vol C Tables 4.2.6.8 and 6.1.1.4'
O O 0.0106 0.0060 'International Tables Vol C Tables 4.2.6.8 and 6.1.1.4'
Zn Zn 0.2839 1.4301 'International Tables Vol C Tables 4.2.6.8 and 6.1.1.4'

loop_
_geom_angle_atom_site_label_1
_geom_angle_atom_site_label_2
_geom_angle_atom_site_label_3
_geom_angle
_geom_angle_site_symmetry_1
_geom_angle_site_symmetry_3
O6 Zn1 O6 180.0 . 3_556
O6 Zn1 O4 90.97(4) . 4_565
O6 Zn1 O4 89.03(4) 3_556 4_565
O6 Zn1 O4 89.02(4) . 2_546
O6 Zn1 O4 90.97(4) 3_556 2_546
O4 Zn1 O4 180.0 4_565 2_546
O6 Zn1 O2 91.56(4) . 3_556
O6 Zn1 O2 88.44(4) 3_556 3_556
O4 Zn1 O2 94.10(4) 4_565 3_556
O4 Zn1 O2 85.90(4) 2_546 3_556
O6 Zn1 O2 88.44(4) . .
O6 Zn1 O2 91.56(4) 3_556 .
O4 Zn1 O2 85.90(4) 4_565 .
O4 Zn1 O2 94.11(4) 2_546 .
O2 Zn1 O2 180.0 3_556 .
O3 Zn2 O1 119.44(5) 2_546 .
O3 Zn2 O5 121.91(4) 2_546 .
O1 Zn2 O5 118.59(4) . .
O3 Zn2 O6 99.77(4) 2_546 .
O1 Zn2 O6 93.41(4) . .
O5 Zn2 O6 79.18(4) . .
O3 Zn2 O5 95.70(4) 2_546 3_656
O1 Zn2 O5 93.41(4) . 3_656
O5 Zn2 O5 78.48(4) . 3_656
O6 Zn2 O5 157.24(4) . 3_656
C1 O1 Zn2 122.97(9) . .
C1 O2 Zn1 133.61(9) . .
C8 O3 Zn2 126.62(10) . 2_556
C8 O4 Zn1 139.48(10) . 2_556
C9 O5 Zn2 113.57(9) . .
C9 O5 Zn2 143.48(9) . 3_656
Zn2 O5 Zn2 101.51(4) . 3_656
C10 O6 Zn1 135.01(9) . .
C10 O6 Zn2 113.39(9) . .
Zn1 O6 Zn2 111.57(5) . .
C12 N1 C13 121.82(13) . .
C12 N1 C14 117.99(13) . .
C13 N1 C14 120.12(13) . .
C16 N2 C17 120.45(16) . .
C16 N2 C18 121.38(16) . .
C17 N2 C18 117.83(16) . .
O2 C1 O1 126.32(13) . .
O2 C1 C2 118.25(13) . .
O1 C1 C2 115.43(13) . .
C3 C2 C7 119.77(14) . .
C3 C2 C1 120.45(13) . .
C7 C2 C1 119.78(13) . .
C4 C3 C2 120.42(14) . .
C4 C3 H3 119.8 . .
C2 C3 H3 119.8 . .
C3 C4 C5 120.05(15) . .
C3 C4 H4 120.0 . .
C5 C4 H4 120.0 . .
C6 C5 C4 119.39(14) . .
C6 C5 C8 120.87(13) . .
C4 C5 C8 119.72(14) . .
C7 C6 C5 120.68(14) . .
C7 C6 H6 119.7 . .
C5 C6 H6 119.7 . .
C6 C7 C2 119.66(14) . .
C6 C7 H7 120.2 . .
C2 C7 H7 120.2 . .
O4 C8 O3 126.88(13) . .
O4 C8 C5 116.99(13) . .
O3 C8 C5 116.12(13) . .
O5 C9 C13 124.37(13) . .
O5 C9 C10 116.18(12) . .
C13 C9 C10 119.41(13) . .
O6 C10 C11 124.54(13) . .
O6 C10 C9 117.13(13) . .
C11 C10 C9 118.33(13) . .
C12 C11 C10 119.90(14) . .
C12 C11 H11 120.1 . .
C10 C11 H11 120.1 . .
N1 C12 C11 121.19(14) . .
N1 C12 H12 119.4 . .
C11 C12 H12 119.4 . .
N1 C13 C9 119.18(13) . .
N1 C13 C15 118.04(13) . .
C9 C13 C15 122.77(14) . .
N1 C14 H14A 109.5 . .
N1 C14 H14B 109.5 . .
H14A C14 H14B 109.5 . .
N1 C14 H14C 109.5 . .
H14A C14 H14C 109.5 . .
H14B C14 H14C 109.5 . .
C13 C15 H15A 109.5 . .
C13 C15 H15B 109.5 . .
H15A C15 H15B 109.5 . .
C13 C15 H15C 109.5 . .
H15A C15 H15C 109.5 . .
H15B C15 H15C 109.5 . .
O7 C16 N2 125.03(19) . .
O7 C16 H16 117.5 . .
N2 C16 H16 117.5 . .
N2 C17 H17A 109.5 . .
N2 C17 H17B 109.5 . .
H17A C17 H17B 109.5 . .
N2 C17 H17C 109.5 . .
H17A C17 H17C 109.5 . .
H17B C17 H17C 109.5 . .
N2 C18 H18A 109.5 . .
N2 C18 H18B 109.5 . .
H18A C18 H18B 109.5 . .
N2 C18 H18C 109.5 . .
H18A C18 H18C 109.5 . .
H18B C18 H18C 109.5 . .

loop_
_geom_bond_atom_site_label_1
_geom_bond_atom_site_label_2
_geom_bond_distance
_geom_bond_site_symmetry_2
Zn1 O6 2.0574(10) .
Zn1 O6 2.0575(10) 3_556
Zn1 O4 2.0927(10) 4_565
Zn1 O4 2.0927(10) 2_546
Zn1 O2 2.1105(10) 3_556
Zn1 O2 2.1105(10) .
Zn2 O3 1.9692(10) 2_546
Zn2 O1 1.9820(10) .
Zn2 O5 2.0410(10) .
Zn2 O6 2.0681(10) .
Zn2 O5 2.0832(10) 3_656
O1 C1 1.2712(18) .
O2 C1 1.2482(18) .
O3 C8 1.2721(18) .
O3 Zn2 1.9691(10) 2_556
O4 C8 1.2459(18) .
O4 Zn1 2.0927(10) 2_556
O5 C9 1.3316(18) .
O5 Zn2 2.0832(10) 3_656
O6 C10 1.2981(17) .
O7 C16 1.222(2) .
N1 C12 1.351(2) .
N1 C13 1.378(2) .
N1 C14 1.4765(19) .
N2 C16 1.328(2) .
N2 C17 1.445(3) .
N2 C18 1.455(2) .
C1 C2 1.508(2) .
C2 C3 1.392(2) .
C2 C7 1.395(2) .
C3 C4 1.388(2) .
C3 H3 0.9500 .
C4 C5 1.395(2) .
C4 H4 0.9500 .
C5 C6 1.394(2) .
C5 C8 1.509(2) .
C6 C7 1.390(2) .
C6 H6 0.9500 .
C7 H7 0.9500 .
C9 C13 1.385(2) .
C9 C10 1.439(2) .
C10 C11 1.401(2) .
C11 C12 1.367(2) .
C11 H11 0.9500 .
C12 H12 0.9500 .
C13 C15 1.499(2) .
C14 H14A 0.9800 .
C14 H14B 0.9800 .
C14 H14C 0.9800 .
C15 H15A 0.9800 .
C15 H15B 0.9800 .
C15 H15C 0.9800 .
C16 H16 0.9500 .
C17 H17A 0.9800 .
C17 H17B 0.9800 .
C17 H17C 0.9800 .
C18 H18A 0.9800 .
C18 H18B 0.9800 .
C18 H18C 0.9800 .

loop_
_geom_torsion_atom_site_label_1
_geom_torsion_atom_site_label_2
_geom_torsion_atom_site_label_3
_geom_torsion_atom_site_label_4
_geom_torsion
_geom_torsion_site_symmetry_1
_geom_torsion_site_symmetry_4
O3 Zn2 O1 C1 -62.26(13) 2_546 .
O5 Zn2 O1 C1 120.50(11) . .
O6 Zn2 O1 C1 40.97(12) . .
O5 Zn2 O1 C1 -160.76(12) 3_656 .
O6 Zn1 O2 C1 10.85(14) . .
O6 Zn1 O2 C1 -169.15(14) 3_556 .
O4 Zn1 O2 C1 -80.24(14) 4_565 .
O4 Zn1 O2 C1 99.76(14) 2_546 .
O2 Zn1 O2 C1 -105.5(13) 3_556 .
O3 Zn2 O5 C9 100.82(10) 2_546 .
O1 Zn2 O5 C9 -82.00(10) . .
O6 Zn2 O5 C9 5.98(9) . .
O5 Zn2 O5 C9 -169.60(12) 3_656 .
O3 Zn2 O5 Zn2 -89.57(5) 2_546 3_656
O1 Zn2 O5 Zn2 87.60(5) . 3_656
O6 Zn2 O5 Zn2 175.58(5) . 3_656
O5 Zn2 O5 Zn2 0.0 3_656 3_656
O6 Zn1 O6 C10 98(13) 3_556 .
O4 Zn1 O6 C10 -46.57(13) 4_565 .
O4 Zn1 O6 C10 133.43(13) 2_546 .
O2 Zn1 O6 C10 47.56(13) 3_556 .
O2 Zn1 O6 C10 -132.44(13) . .
O6 Zn1 O6 Zn2 -84(13) 3_556 .
O4 Zn1 O6 Zn2 130.92(5) 4_565 .
O4 Zn1 O6 Zn2 -49.08(5) 2_546 .
O2 Zn1 O6 Zn2 -134.95(5) 3_556 .
O2 Zn1 O6 Zn2 45.05(5) . .
O3 Zn2 O6 C10 -127.53(10) 2_546 .
O1 Zn2 O6 C10 111.81(10) . .
O5 Zn2 O6 C10 -6.66(9) . .
O5 Zn2 O6 C10 4.59(17) 3_656 .
O3 Zn2 O6 Zn1 54.40(6) 2_546 .
O1 Zn2 O6 Zn1 -66.25(5) . .
O5 Zn2 O6 Zn1 175.27(6) . .
O5 Zn2 O6 Zn1 -173.48(8) 3_656 .
Zn1 O2 C1 O1 -46.6(2) . .
Zn1 O2 C1 C2 134.03(12) . .
Zn2 O1 C1 O2 11.0(2) . .
Zn2 O1 C1 C2 -169.63(9) . .
O2 C1 C2 C3 151.91(15) . .
O1 C1 C2 C3 -27.5(2) . .
O2 C1 C2 C7 -28.4(2) . .
O1 C1 C2 C7 152.13(14) . .
C7 C2 C3 C4 -1.3(2) . .
C1 C2 C3 C4 178.35(14) . .
C2 C3 C4 C5 -0.3(3) . .
C3 C4 C5 C6 1.5(2) . .
C3 C4 C5 C8 -177.00(14) . .
C4 C5 C6 C7 -1.1(2) . .
C8 C5 C6 C7 177.33(14) . .
C5 C6 C7 C2 -0.4(2) . .
C3 C2 C7 C6 1.7(2) . .
C1 C2 C7 C6 -178.01(14) . .
Zn1 O4 C8 O3 -1.5(3) 2_556 .
Zn1 O4 C8 C5 177.43(11) 2_556 .
Zn2 O3 C8 O4 0.7(2) 2_556 .
Zn2 O3 C8 C5 -178.22(9) 2_556 .
C6 C5 C8 O4 -162.74(14) . .
C4 C5 C8 O4 15.7(2) . .
C6 C5 C8 O3 16.3(2) . .
C4 C5 C8 O3 -165.30(14) . .
Zn2 O5 C9 C13 177.93(12) . .
Zn2 O5 C9 C13 15.2(2) 3_656 .
Zn2 O5 C9 C10 -4.61(16) . .
Zn2 O5 C9 C10 -167.33(11) 3_656 .
Zn1 O6 C10 C11 3.8(2) . .
Zn2 O6 C10 C11 -173.62(12) . .
Zn1 O6 C10 C9 -176.25(10) . .
Zn2 O6 C10 C9 6.29(16) . .
O5 C9 C10 O6 -1.20(19) . .
C13 C9 C10 O6 176.39(13) . .
O5 C9 C10 C11 178.71(13) . .
C13 C9 C10 C11 -3.7(2) . .
O6 C10 C11 C12 -179.81(14) . .
C9 C10 C11 C12 0.3(2) . .
C13 N1 C12 C11 -0.3(2) . .
C14 N1 C12 C11 -177.17(15) . .
C10 C11 C12 N1 1.8(2) . .
C12 N1 C13 C9 -3.1(2) . .
C14 N1 C13 C9 173.62(14) . .
C12 N1 C13 C15 175.50(15) . .
C14 N1 C13 C15 -7.7(2) . .
O5 C9 C13 N1 -177.53(13) . .
C10 C9 C13 N1 5.1(2) . .
O5 C9 C13 C15 3.9(2) . .
C10 C9 C13 C15 -173.50(14) . .
C17 N2 C16 O7 -2.8(3) . .
C18 N2 C16 O7 -176.0(2) . .
